data_8103095
loop_
_publ_author_name
'Xun Feng'
'Jing Liu'
'Tie-Fu Li'
'Peng-Peng Lei'

_publ_section_title
;
 Crystal structure of dimethylammonium
 triaquabis(4-hydroxypyridine-2,6-dicarboxylato)samarium(III) dihydrate,
 [C2H8N][Sm(H2O)3(C7H3NO5)2] &#x00B7; 2H2O
;
_journal_issue 1
_journal_name_full 'Zeitschrift f\"ur Kristallographie - New Crystal Structures'
_journal_page_first 80
_journal_volume 226
_journal_year 2011
_chemical_formula_sum 'C16 H24 N3 O15 Sm'
_chemical_formula_weight 648.73
_space_group_IT_number 2
_symmetry_space_group_name_Hall '-P 1'
_symmetry_space_group_name_H-M 'P -1'
_atom_sites_solution_hydrogens geom
_atom_sites_solution_primary direct
_atom_sites_solution_secondary difmap
_audit_creation_method SHELXL-97
_cell_angle_alpha 92.358(2)
_cell_angle_beta 91.168(2)
_cell_angle_gamma 117.310(2)
_cell_formula_units_Z 2
_cell_length_a 10.276(2)
_cell_length_b 10.403(2)
_cell_length_c 11.951(2)
_cell_measurement_temperature 293(2)
_cell_volume 1133.1(4)
_computing_structure_refinement 'SHELXL-97 (Sheldrick, 1997)'
_computing_structure_solution 'SHELXS-97 (Sheldrick, 1990)'
_diffrn_ambient_temperature 293(2)
_diffrn_measured_fraction_theta_full 0.989
_diffrn_measured_fraction_theta_max 0.989
_diffrn_measurement_device_type 'Bruker SMART'
_diffrn_measurement_method \j/\w
_diffrn_radiation_monochromator graphite
_diffrn_radiation_source 'fine-focus sealed tube'
_diffrn_radiation_type MoK\a
_diffrn_radiation_wavelength 0.71073
_diffrn_reflns_av_R_equivalents 0.0385
_diffrn_reflns_av_sigmaI/netI 0.0599
_diffrn_reflns_limit_h_max 12
_diffrn_reflns_limit_h_min -12
_diffrn_reflns_limit_k_max 12
_diffrn_reflns_limit_k_min -12
_diffrn_reflns_limit_l_max 14
_diffrn_reflns_limit_l_min -14
_diffrn_reflns_number 8635
_diffrn_reflns_theta_full 25.50
_diffrn_reflns_theta_max 25.50
_diffrn_reflns_theta_min 2.71
_exptl_absorpt_coefficient_mu 2.673
_exptl_absorpt_correction_T_max 0.7060
_exptl_absorpt_correction_T_min 0.6037
_exptl_absorpt_correction_type empirical
_exptl_crystal_density_diffrn 1.901
_exptl_crystal_density_method 'not measured'
_exptl_crystal_F_000 646
_exptl_crystal_size_max 0.21
_exptl_crystal_size_mid 0.15
_exptl_crystal_size_min 0.14
_refine_diff_density_max 3.770
_refine_diff_density_min -1.336
_refine_diff_density_rms 0.202
_refine_ls_extinction_method none
_refine_ls_goodness_of_fit_ref 1.014
_refine_ls_hydrogen_treatment constr
_refine_ls_matrix_type full
_refine_ls_number_parameters 320
_refine_ls_number_reflns 4172
_refine_ls_number_restraints 1
_refine_ls_restrained_S_all 1.014
_refine_ls_R_factor_all 0.0553
_refine_ls_R_factor_gt 0.0468
_refine_ls_shift/su_max 0.001
_refine_ls_shift/su_mean 0.000
_refine_ls_structure_factor_coef Fsqd
_refine_ls_weighting_details 'calc w=1/[\s^2^(Fo^2^)+(0.0835P)^2^+0.0000P] where P=(Fo^2^+2Fc^2^)/3'
_refine_ls_weighting_scheme calc
_refine_ls_wR_factor_gt 0.1166
_refine_ls_wR_factor_ref 0.1232
_reflns_number_gt 3607
_reflns_number_total 4172
_reflns_threshold_expression >2sigma(I)
_cod_data_source_file 1267-3289.cff
_cod_data_source_block a
_cod_depositor_comments
;
The following automatic conversions were performed:

'_exptl_absorpt_correction_type' value 'Empirical' changed to
'empirical' according to
/home/saulius/struct/CIF-dictionaries/cif_core.dic dictionary named
'cif_core.dic' version 2.4.1 from 2010-06-29.

Automatic conversion script
Id: cif_fix_values 1715 2011-07-08 13:25:40Z adriana 
;
_cod_original_sg_symbol_H-M P-1
_cod_database_code 8103095

loop_
_symmetry_equiv_pos_as_xyz
'x, y, z'
'-x, -y, -z'

loop_
_atom_site_label
_atom_site_type_symbol
_atom_site_fract_x
_atom_site_fract_y
_atom_site_fract_z
_atom_site_U_iso_or_equiv
_atom_site_adp_type
_atom_site_occupancy
_atom_site_symmetry_multiplicity
_atom_site_calc_flag
_atom_site_refinement_flags
Sm1 Sm 0.16698(3) 0.21094(3) 0.26580(2) 0.01991(14) Uani 1 1 d .
O1 O 0.5332(5) 0.6470(5) 0.4058(4) 0.0316(11) Uani 1 1 d .
O2 O 0.3969(5) 0.4397(5) 0.3080(4) 0.0271(10) Uani 1 1 d .
O3 O -0.0423(5) 0.1121(5) 0.3875(4) 0.0288(10) Uani 1 1 d .
O4 O -0.1659(5) 0.1205(5) 0.5361(4) 0.0296(10) Uani 1 1 d .
O5 O 0.1612(5) 0.6529(5) 0.6783(4) 0.0343(12) Uani 1 1 d .
H5 H 0.0797 0.6212 0.7043 0.052 Uiso 1 1 calc R
O6 O 0.4328(7) 0.1485(6) -0.0083(5) 0.0459(14) Uani 1 1 d .
O7 O 0.3117(5) 0.1385(5) 0.1465(4) 0.0280(10) Uani 1 1 d .
O8 O 0.0759(5) 0.3838(5) 0.2245(4) 0.0274(10) Uani 1 1 d .
O9 O 0.0797(6) 0.5668(6) 0.1328(4) 0.0422(13) Uani 1 1 d .
O10 O 0.3790(5) 0.5598(6) -0.2003(4) 0.0369(12) Uani 1 1 d .
H10 H 0.4662 0.5837 -0.2079 0.055 Uiso 1 1 calc R
O11 O -0.0494(6) 0.0740(6) 0.1343(4) 0.0428(13) Uani 1 1 d D
H11A H 0.0155 0.1477 0.1068 0.064 Uiso 1 1 d RD
H11B H -0.1302 0.0489 0.0960 0.064 Uiso 1 1 d R
O12 O 0.0698(5) -0.0676(5) 0.2627(4) 0.0319(11) Uani 1 1 d .
H1W H -0.0121 -0.1373 0.2400 0.048 Uiso 1 1 d R
H2W H 0.1116 -0.0921 0.3136 0.048 Uiso 1 1 d R
O13 O 0.3111(5) 0.1566(5) 0.4096(4) 0.0325(11) Uani 1 1 d .
H3W H 0.2665 0.0745 0.4376 0.049 Uiso 1 1 d R
H4W H 0.3664 0.2223 0.4581 0.049 Uiso 1 1 d R
O14 O 0.1290(7) 0.8249(6) 0.0446(5) 0.0518(15) Uani 1 1 d .
H5W H 0.0978 0.7352 0.0542 0.078 Uiso 1 1 d R
H6W H 0.1224 0.8681 0.1045 0.078 Uiso 1 1 d R
O15 O 0.2241(6) 0.1524(6) 0.7099(4) 0.0485(15) Uani 1 1 d .
H7W H 0.1906 0.0699 0.6750 0.073 Uiso 1 1 d R
H8W H 0.2844 0.2192 0.6713 0.073 Uiso 1 1 d R
N1 N 0.1795(5) 0.3637(5) 0.4419(4) 0.0192(11) Uani 1 1 d .
N2 N 0.2393(5) 0.3348(5) 0.0845(4) 0.0214(11) Uani 1 1 d .
N3 N 0.4582(7) 0.9604(6) 0.1746(5) 0.0334(14) Uani 1 1 d .
H3A H 0.4782 0.9174 0.1153 0.040 Uiso 1 1 calc R
H3B H 0.3941 0.9912 0.1508 0.040 Uiso 1 1 calc R
C1 C 0.2905(6) 0.4963(6) 0.4617(5) 0.0200(13) Uani 1 1 d .
C2 C 0.2884(7) 0.5945(7) 0.5426(5) 0.0259(14) Uani 1 1 d .
H2 H 0.3678 0.6862 0.5542 0.031 Uiso 1 1 calc R
C3 C 0.1650(7) 0.5532(7) 0.6062(5) 0.0226(13) Uani 1 1 d .
C4 C 0.0526(7) 0.4134(7) 0.5898(5) 0.0231(13) Uani 1 1 d .
H4 H -0.0285 0.3803 0.6343 0.028 Uiso 1 1 calc R
C5 C 0.0635(7) 0.3238(7) 0.5053(5) 0.0223(13) Uani 1 1 d .
C6 C 0.4193(6) 0.5333(7) 0.3862(5) 0.0206(13) Uani 1 1 d .
C7 C -0.0583(7) 0.1726(7) 0.4747(5) 0.0239(14) Uani 1 1 d .
C8 C 0.3207(7) 0.3037(7) 0.0129(5) 0.0221(13) Uani 1 1 d .
C9 C 0.3710(7) 0.3737(7) -0.0848(5) 0.0250(14) Uani 1 1 d .
H9 H 0.4278 0.3489 -0.1320 0.030 Uiso 1 1 calc R
C10 C 0.3339(7) 0.4823(7) -0.1101(5) 0.0248(14) Uani 1 1 d .
C11 C 0.2491(7) 0.5161(7) -0.0367(5) 0.0252(14) Uani 1 1 d .
H11 H 0.2229 0.5883 -0.0516 0.030 Uiso 1 1 calc R
C12 C 0.2048(7) 0.4395(7) 0.0590(5) 0.0237(14) Uani 1 1 d .
C13 C 0.3597(7) 0.1879(7) 0.0520(5) 0.0271(14) Uani 1 1 d .
C14 C 0.1128(7) 0.4683(7) 0.1426(5) 0.0235(14) Uani 1 1 d .
C15 C 0.3889(10) 0.8525(10) 0.2592(8) 0.058(2) Uani 1 1 d .
H15A H 0.4559 0.8179 0.2842 0.087 Uiso 1 1 calc R
H15B H 0.3015 0.7728 0.2265 0.087 Uiso 1 1 calc R
H15C H 0.3641 0.8966 0.3217 0.087 Uiso 1 1 calc R
C16 C 0.5931(10) 1.0857(10) 0.2163(10) 0.065(3) Uani 1 1 d .
H16A H 0.5713 1.1378 0.2749 0.098 Uiso 1 1 calc R
H16B H 0.6365 1.1480 0.1562 0.098 Uiso 1 1 calc R
H16C H 0.6604 1.0535 0.2453 0.098 Uiso 1 1 calc R

loop_
_atom_site_aniso_label
_atom_site_aniso_U_11
_atom_site_aniso_U_22
_atom_site_aniso_U_33
_atom_site_aniso_U_23
_atom_site_aniso_U_13
_atom_site_aniso_U_12
Sm1 0.0207(2) 0.0209(2) 0.0174(2) 0.00260(12) 0.00676(12) 0.00868(15)
O1 0.022(2) 0.026(2) 0.035(3) -0.003(2) 0.010(2) 0.001(2)
O2 0.026(2) 0.027(2) 0.025(2) 0.0008(19) 0.0089(19) 0.010(2)
O3 0.027(2) 0.024(2) 0.026(2) -0.0003(19) 0.0109(19) 0.004(2)
O4 0.025(2) 0.032(3) 0.029(3) 0.009(2) 0.014(2) 0.010(2)
O5 0.029(3) 0.033(3) 0.037(3) -0.012(2) 0.013(2) 0.011(2)
O6 0.073(4) 0.046(3) 0.041(3) 0.012(2) 0.031(3) 0.044(3)
O7 0.037(3) 0.031(3) 0.024(2) 0.0066(19) 0.009(2) 0.021(2)
O8 0.030(2) 0.037(3) 0.024(2) 0.011(2) 0.0154(19) 0.022(2)
O9 0.055(3) 0.048(3) 0.044(3) 0.024(3) 0.029(3) 0.039(3)
O10 0.036(3) 0.056(3) 0.031(3) 0.023(2) 0.022(2) 0.030(3)
O11 0.038(3) 0.044(3) 0.032(3) 0.009(2) -0.005(2) 0.006(2)
O12 0.029(2) 0.028(3) 0.038(3) 0.007(2) 0.006(2) 0.012(2)
O13 0.033(3) 0.027(3) 0.032(3) 0.004(2) 0.000(2) 0.009(2)
O14 0.075(4) 0.042(3) 0.040(3) 0.006(3) -0.003(3) 0.028(3)
O15 0.038(3) 0.042(3) 0.037(3) -0.003(2) 0.013(2) -0.006(3)
N1 0.021(3) 0.023(3) 0.016(2) 0.004(2) 0.007(2) 0.011(2)
N2 0.024(3) 0.021(3) 0.021(3) 0.004(2) 0.007(2) 0.011(2)
N3 0.038(3) 0.036(3) 0.032(3) -0.001(3) 0.003(3) 0.022(3)
C1 0.020(3) 0.019(3) 0.021(3) 0.000(2) 0.007(2) 0.009(3)
C2 0.020(3) 0.026(3) 0.027(3) -0.002(3) 0.005(3) 0.007(3)
C3 0.020(3) 0.029(3) 0.019(3) 0.000(3) 0.002(2) 0.012(3)
C4 0.024(3) 0.027(3) 0.021(3) 0.002(3) 0.009(3) 0.013(3)
C5 0.022(3) 0.027(3) 0.020(3) 0.002(3) 0.003(3) 0.013(3)
C6 0.015(3) 0.025(3) 0.022(3) 0.008(3) 0.008(2) 0.009(3)
C7 0.026(3) 0.025(3) 0.019(3) 0.004(3) 0.004(3) 0.011(3)
C8 0.022(3) 0.025(3) 0.020(3) 0.001(2) 0.007(2) 0.011(3)
C9 0.022(3) 0.034(4) 0.018(3) 0.004(3) 0.007(3) 0.011(3)
C10 0.020(3) 0.034(4) 0.019(3) 0.006(3) 0.006(3) 0.011(3)
C11 0.028(3) 0.026(3) 0.027(3) 0.012(3) 0.007(3) 0.016(3)
C12 0.020(3) 0.033(4) 0.021(3) 0.004(3) 0.007(2) 0.015(3)
C13 0.035(4) 0.027(4) 0.022(3) 0.003(3) 0.010(3) 0.016(3)
C14 0.025(3) 0.028(4) 0.021(3) 0.006(3) 0.008(3) 0.014(3)
C15 0.053(5) 0.060(6) 0.063(6) 0.026(5) 0.010(5) 0.025(5)
C16 0.046(5) 0.046(5) 0.096(8) 0.000(5) -0.014(5) 0.015(5)

loop_
_atom_type_symbol
_atom_type_description
_atom_type_scat_dispersion_real
_atom_type_scat_dispersion_imag
_atom_type_scat_source
C C 0.0033 0.0016 'International Tables Vol C Tables 4.2.6.8 and 6.1.1.4'
H H 0.0000 0.0000 'International Tables Vol C Tables 4.2.6.8 and 6.1.1.4'
N N 0.0061 0.0033 'International Tables Vol C Tables 4.2.6.8 and 6.1.1.4'
O O 0.0106 0.0060 'International Tables Vol C Tables 4.2.6.8 and 6.1.1.4'
Sm Sm -0.1638 3.4418 'International Tables Vol C Tables 4.2.6.8 and 6.1.1.4'

loop_
_geom_angle_atom_site_label_1
_geom_angle_atom_site_label_2
_geom_angle_atom_site_label_3
_geom_angle
O7 Sm1 O8 126.62(15)
O7 Sm1 O3 141.82(15)
O8 Sm1 O3 83.71(15)
O7 Sm1 O2 86.17(15)
O8 Sm1 O2 81.12(15)
O3 Sm1 O2 124.98(14)
O7 Sm1 O13 79.61(15)
O8 Sm1 O13 142.22(15)
O3 Sm1 O13 88.35(16)
O2 Sm1 O13 73.50(15)
O7 Sm1 O11 89.41(17)
O8 Sm1 O11 75.20(17)
O3 Sm1 O11 75.58(16)
O2 Sm1 O11 146.68(16)
O13 Sm1 O11 137.90(16)
O7 Sm1 N2 63.65(15)
O8 Sm1 N2 63.03(15)
O3 Sm1 N2 140.19(16)
O2 Sm1 N2 73.25(15)
O13 Sm1 N2 131.30(16)
O11 Sm1 N2 75.23(16)
O7 Sm1 N1 143.45(16)
O8 Sm1 N1 69.36(15)
O3 Sm1 N1 62.78(15)
O2 Sm1 N1 62.35(15)
O13 Sm1 N1 74.16(15)
O11 Sm1 N1 127.05(17)
N2 Sm1 N1 118.23(16)
O7 Sm1 O12 69.60(15)
O8 Sm1 O12 138.58(15)
O3 Sm1 O12 72.22(14)
O2 Sm1 O12 140.29(15)
O13 Sm1 O12 71.56(15)
O11 Sm1 O12 66.53(16)
N2 Sm1 O12 118.54(15)
N1 Sm1 O12 123.14(15)
O7 Sm1 H11A 82.6
O8 Sm1 H11A 66.0
O3 Sm1 H11A 92.1
O2 Sm1 H11A 127.4
O13 Sm1 H11A 151.5
O11 Sm1 H11A 19.6
N2 Sm1 H11A 55.8
N1 Sm1 H11A 130.6
O12 Sm1 H11A 81.4
C6 O2 Sm1 126.6(4)
C7 O3 Sm1 126.5(4)
C3 O5 H5 109.5
C13 O7 Sm1 126.3(4)
C14 O8 Sm1 126.1(4)
C10 O10 H10 109.5
Sm1 O11 H11A 67.4
Sm1 O11 H11B 161.5
H11A O11 H11B 107.7
Sm1 O12 H1W 131.5
Sm1 O12 H2W 112.0
H1W O12 H2W 111.8
Sm1 O13 H3W 115.6
Sm1 O13 H4W 120.1
H3W O13 H4W 112.0
H5W O14 H6W 110.2
H7W O15 H8W 111.6
C5 N1 C1 117.9(5)
C5 N1 Sm1 120.2(4)
C1 N1 Sm1 120.8(4)
C12 N2 C8 117.5(5)
C12 N2 Sm1 121.2(4)
C8 N2 Sm1 121.2(4)
C16 N3 C15 113.5(7)
C16 N3 H3A 108.9
C15 N3 H3A 108.9
C16 N3 H3B 108.9
C15 N3 H3B 108.9
H3A N3 H3B 107.7
N1 C1 C2 123.0(6)
N1 C1 C6 114.7(5)
C2 C1 C6 122.3(6)
C1 C2 C3 118.6(6)
C1 C2 H2 120.7
C3 C2 H2 120.7
O5 C3 C4 123.9(6)
O5 C3 C2 117.6(6)
C4 C3 C2 118.6(6)
C3 C4 C5 118.5(6)
C3 C4 H4 120.8
C5 C4 H4 120.8
N1 C5 C4 123.3(6)
N1 C5 C7 114.0(5)
C4 C5 C7 122.7(6)
O1 C6 O2 126.1(6)
O1 C6 C1 119.4(5)
O2 C6 C1 114.5(5)
O3 C7 O4 125.8(6)
O3 C7 C5 115.7(5)
O4 C7 C5 118.5(5)
N2 C8 C9 123.9(6)
N2 C8 C13 113.4(5)
C9 C8 C13 122.6(5)
C8 C9 C10 117.8(6)
C8 C9 H9 121.1
C10 C9 H9 121.1
O10 C10 C9 123.3(6)
O10 C10 C11 117.6(6)
C9 C10 C11 119.1(6)
C12 C11 C10 118.4(6)
C12 C11 H11 120.8
C10 C11 H11 120.8
N2 C12 C11 123.3(6)
N2 C12 C14 114.7(5)
C11 C12 C14 122.0(6)
O6 C13 O7 125.3(6)
O6 C13 C8 119.2(6)
O7 C13 C8 115.5(5)
O9 C14 O8 124.1(6)
O9 C14 C12 121.6(6)
O8 C14 C12 114.3(5)
N3 C15 H15A 109.5
N3 C15 H15B 109.5
H15A C15 H15B 109.5
N3 C15 H15C 109.5
H15A C15 H15C 109.5
H15B C15 H15C 109.5
N3 C16 H16A 109.5
N3 C16 H16B 109.5
H16A C16 H16B 109.5
N3 C16 H16C 109.5
H16A C16 H16C 109.5
H16B C16 H16C 109.5

loop_
_geom_bond_atom_site_label_1
_geom_bond_atom_site_label_2
_geom_bond_distance
Sm1 O7 2.417(4)
Sm1 O8 2.440(4)
Sm1 O3 2.454(4)
Sm1 O2 2.489(4)
Sm1 O13 2.492(5)
Sm1 O11 2.492(5)
Sm1 N2 2.514(5)
Sm1 N1 2.549(5)
Sm1 O12 2.594(5)
Sm1 H11A 2.3030
O1 C6 1.233(7)
O2 C6 1.258(7)
O3 C7 1.247(7)
O4 C7 1.253(8)
O5 C3 1.335(7)
O5 H5 0.8200
O6 C13 1.238(8)
O7 C13 1.273(8)
O8 C14 1.286(7)
O9 C14 1.227(8)
O10 C10 1.333(8)
O10 H10 0.8200
O11 H11A 0.8377
O11 H11B 0.8622
O12 H1W 0.8500
O12 H2W 0.8500
O13 H3W 0.8500
O13 H4W 0.8500
O14 H5W 0.8500
O14 H6W 0.8500
O15 H7W 0.8501
O15 H8W 0.8499
N1 C5 1.333(8)
N1 C1 1.334(8)
N2 C12 1.336(8)
N2 C8 1.339(7)
N3 C16 1.459(10)
N3 C15 1.476(10)
N3 H3A 0.9000
N3 H3B 0.9000
C1 C2 1.386(8)
C1 C6 1.525(8)
C2 C3 1.392(9)
C2 H2 0.9300
C3 C4 1.384(9)
C4 C5 1.387(8)
C4 H4 0.9300
C5 C7 1.518(9)
C8 C9 1.382(9)
C8 C13 1.520(9)
C9 C10 1.390(9)
C9 H9 0.9300
C10 C11 1.393(9)
C11 C12 1.383(9)
C11 H11 0.9300
C12 C14 1.502(8)
C15 H15A 0.9600
C15 H15B 0.9600
C15 H15C 0.9600
C16 H16A 0.9600
C16 H16B 0.9600
C16 H16C 0.9600

loop_
_geom_hbond_atom_site_label_D
_geom_hbond_atom_site_label_H
_geom_hbond_atom_site_label_A
_geom_hbond_distance_DH
_geom_hbond_distance_HA
_geom_hbond_distance_DA
_geom_hbond_angle_DHA
_geom_hbond_site_symmetry_A
O5 H5 O8 0.82 1.81 2.594(6) 160.4 2_566
O10 H10 O2 0.82 1.96 2.659(6) 143.1 2_665
O12 H1W O15 0.85 2.21 2.762(7) 122.7 2_556
O12 H2W O4 0.85 1.94 2.752(7) 158.3 2_556
O13 H3W O4 0.85 1.85 2.684(7) 166.5 2_556
O13 H4W O1 0.85 2.01 2.843(6) 168.4 2_666
O14 H5W O9 0.85 1.96 2.754(7) 155.6 .
O14 H6W O12 0.85 2.14 2.977(7) 167.8 1_565
O14 H6W O7 0.85 2.60 3.100(7) 118.6 1_565
O15 H7W O3 0.85 1.91 2.711(7) 156.0 2_556
O15 H8W O1 0.85 2.02 2.844(7) 163.1 2_666
N3 H3A O6 0.90 1.87 2.750(7) 165.6 2_665
N3 H3B O7 0.90 2.06 2.898(7) 153.5 1_565
N3 H3B O6 0.90 2.48 3.077(8) 124.4 1_565
O13 H4W O1 0.85 2.01 2.843(6) 168.4 2_666

loop_
_geom_torsion_atom_site_label_1
_geom_torsion_atom_site_label_2
_geom_torsion_atom_site_label_3
_geom_torsion_atom_site_label_4
_geom_torsion
O7 Sm1 O2 C6 -166.0(5)
O8 Sm1 O2 C6 66.0(5)
O3 Sm1 O2 C6 -9.8(6)
O13 Sm1 O2 C6 -85.7(5)
O11 Sm1 O2 C6 111.0(5)
N2 Sm1 O2 C6 130.4(5)
N1 Sm1 O2 C6 -5.2(5)
O12 Sm1 O2 C6 -114.8(5)
O7 Sm1 O3 C7 146.4(5)
O8 Sm1 O3 C7 -67.4(5)
O2 Sm1 O3 C7 7.1(6)
O13 Sm1 O3 C7 75.6(5)
O11 Sm1 O3 C7 -143.7(6)
N2 Sm1 O3 C7 -99.7(6)
N1 Sm1 O3 C7 2.6(5)
O12 Sm1 O3 C7 146.7(6)
O8 Sm1 O7 C13 3.0(6)
O3 Sm1 O7 C13 139.5(5)
O2 Sm1 O7 C13 -72.9(5)
O13 Sm1 O7 C13 -146.8(5)
O11 Sm1 O7 C13 74.0(5)
N2 Sm1 O7 C13 0.3(5)
N1 Sm1 O7 C13 -102.3(5)
O12 Sm1 O7 C13 139.1(5)
O7 Sm1 O8 C14 -10.4(6)
O3 Sm1 O8 C14 -165.0(5)
O2 Sm1 O8 C14 68.0(5)
O13 Sm1 O8 C14 115.9(5)
O11 Sm1 O8 C14 -88.3(5)
N2 Sm1 O8 C14 -7.6(5)
N1 Sm1 O8 C14 131.7(5)
O12 Sm1 O8 C14 -111.2(5)
O7 Sm1 N1 C5 -149.3(4)
O8 Sm1 N1 C5 86.5(5)
O3 Sm1 N1 C5 -7.1(4)
O2 Sm1 N1 C5 177.1(5)
O13 Sm1 N1 C5 -103.5(5)
O11 Sm1 N1 C5 35.2(5)
N2 Sm1 N1 C5 127.7(4)
O12 Sm1 N1 C5 -48.9(5)
O7 Sm1 N1 C1 42.8(6)
O8 Sm1 N1 C1 -81.5(5)
O3 Sm1 N1 C1 -175.0(5)
O2 Sm1 N1 C1 9.2(4)
O13 Sm1 N1 C1 88.5(5)
O11 Sm1 N1 C1 -132.7(4)
N2 Sm1 N1 C1 -40.2(5)
O12 Sm1 N1 C1 143.2(4)
O7 Sm1 N2 C12 -177.0(5)
O8 Sm1 N2 C12 5.5(4)
O3 Sm1 N2 C12 42.1(6)
O2 Sm1 N2 C12 -82.9(5)
O13 Sm1 N2 C12 -131.7(4)
O11 Sm1 N2 C12 86.2(5)
N1 Sm1 N2 C12 -38.3(5)
O12 Sm1 N2 C12 138.4(4)
O7 Sm1 N2 C8 -0.7(4)
O8 Sm1 N2 C8 -178.2(5)
O3 Sm1 N2 C8 -141.6(4)
O2 Sm1 N2 C8 93.4(5)
O13 Sm1 N2 C8 44.6(5)
O11 Sm1 N2 C8 -97.5(5)
N1 Sm1 N2 C8 138.0(4)
O12 Sm1 N2 C8 -45.3(5)
C5 N1 C1 C2 -1.7(9)
Sm1 N1 C1 C2 166.5(5)
C5 N1 C1 C6 179.6(5)
Sm1 N1 C1 C6 -12.2(7)
N1 C1 C2 C3 -0.1(10)
C6 C1 C2 C3 178.5(6)
C1 C2 C3 O5 -175.5(6)
C1 C2 C3 C4 3.2(10)
O5 C3 C4 C5 174.2(6)
C2 C3 C4 C5 -4.4(9)
C1 N1 C5 C4 0.4(9)
Sm1 N1 C5 C4 -167.9(5)
C1 N1 C5 C7 178.6(5)
Sm1 N1 C5 C7 10.4(7)
C3 C4 C5 N1 2.7(10)
C3 C4 C5 C7 -175.4(6)
Sm1 O2 C6 O1 -179.3(5)
Sm1 O2 C6 C1 1.3(8)
N1 C1 C6 O1 -172.3(6)
C2 C1 C6 O1 9.1(10)
N1 C1 C6 O2 7.2(8)
C2 C1 C6 O2 -171.4(6)
Sm1 O3 C7 O4 -179.9(5)
Sm1 O3 C7 C5 1.5(8)
N1 C5 C7 O3 -7.8(8)
C4 C5 C7 O3 170.4(6)
N1 C5 C7 O4 173.5(6)
C4 C5 C7 O4 -8.3(9)
C12 N2 C8 C9 0.3(9)
Sm1 N2 C8 C9 -176.2(5)
C12 N2 C8 C13 177.4(5)
Sm1 N2 C8 C13 1.0(7)
N2 C8 C9 C10 -0.3(9)
C13 C8 C9 C10 -177.2(6)
C8 C9 C10 O10 178.2(6)
C8 C9 C10 C11 0.2(9)
O10 C10 C11 C12 -178.2(6)
C9 C10 C11 C12 -0.1(9)
C8 N2 C12 C11 -0.1(9)
Sm1 N2 C12 C11 176.3(5)
C8 N2 C12 C14 179.7(5)
Sm1 N2 C12 C14 -3.8(7)
C10 C11 C12 N2 0.0(10)
C10 C11 C12 C14 -179.8(6)
Sm1 O7 C13 O6 -179.4(5)
Sm1 O7 C13 C8 0.1(8)
N2 C8 C13 O6 178.8(6)
C9 C8 C13 O6 -4.0(10)
N2 C8 C13 O7 -0.7(8)
C9 C8 C13 O7 176.5(6)
Sm1 O8 C14 O9 -170.0(5)
Sm1 O8 C14 C12 8.5(7)
N2 C12 C14 O9 176.0(6)
C11 C12 C14 O9 -4.2(10)
N2 C12 C14 O8 -2.6(8)
C11 C12 C14 O8 177.3(6)
